data_7222774
loop_
_publ_author_name
'Reckeweg, O.'
'DiSalvo, F.J.'

_publ_section_title
;
 Ba9 (Nb N4)2 O (C N2) - synthesis, crystal structure and Raman spectrum
;
_journal_name_full
;
Zeitschrift fuer Naturforschung, Teil B. Anorganische Chemie, Organische 
Chemie (42,1987-)
;
_journal_page_first 201
_journal_page_last 204
_journal_volume 58
_journal_year 2003
_chemical_formula_sum 'C Ba9 N10 Nb2 O'
_chemical_name_systematic 'Ba9 (Nb N4)2 O (C N2)'
_space_group_IT_number 2
_symmetry_space_group_name_Hall '-P 1'
_symmetry_space_group_name_H-M 'P -1'
_cell_angle_alpha 75.8589
_cell_angle_beta 85.7446
_cell_angle_gamma 87.8621
_cell_formula_units_Z 2
_cell_length_a 7.9905
_cell_length_b 9.6261
_cell_length_c 12.6438
_cell_volume 940.272
_citation_journal_id_ASTM ZNBSEN
_cod_data_source_file Reckeweg_ZNBSEN_2003_747.cif
_cod_data_source_block C1Ba9N10Nb2O1
_cod_original_cell_volume 940.2723
_cod_original_formula_sum 'C1 Ba9 N10 Nb2 O1'
_cod_database_code 7222774

loop_
_symmetry_equiv_pos_as_xyz
x,y,z
-x,-y,-z

loop_
_atom_site_label
_atom_site_type_symbol
_atom_site_fract_x
_atom_site_fract_y
_atom_site_fract_z
_atom_site_occupancy
_atom_site_U_iso_or_equiv
Ba7 Ba+2 0.01663 0.07013 0.7221 1 0.0
Ba8 Ba+2 0.0076 0.38354 0.89276 1 0.0
N3 N-3 0.0584 0.1909 0.1247 1 0.0
N1 N-3 0.1947 0.5475 0.6982 1 0.0
N2 N-3 0.294 0.3656 0.2519 1 0.0
Ba1 Ba+2 0.49899 0.31945 0.4223 1 0.0
N6 N-3 0.4944 0.6314 0.3781 1 0.0
Nb2 Nb+5 0.27046 0.36469 0.66376 1 0.0
O1 O-2 0.2157 0.7983 0.1793 1 0.0
Ba4 Ba+2 0.25395 0.01183 0.00079 1 0.0
N7 N-3 0.2608 0.4679 0.0036 1 0.0
Ba2 Ba+2 0.47012 0.62095 0.12854 1 0.0
Ba6 Ba+2 0.46041 0.9308 0.27289 1 0.0
Ba5 Ba+2 0.1711 0.58099 0.38259 1 0.0
N10 N-3 0.3031 0.9254 0.628 1 0.0
Ba3 Ba+2 0.0351 0.2379 0.38089 1 0.0
N9 N-3 0.2136 0.9435 0.4445 1 0.0
N8 N-3 0.4604 0.1684 0.0835 1 0.0
N4 N-3 0.1476 0.3254 0.5469 1 0.0
Nb1 Nb+5 0.26877 0.29598 0.12001 1 0.0
Ba9 Ba+2 0.26977 0.70884 0.83987 1 0.0
C1 C+4 0.2621 0.9409 0.5342 1 0.0
N5 N-3 0.2415 0.2046 0.7965 1 0.0
